data_2227523
loop_
_publ_author_name
'Saeed, Azher'
'Mahmood, Zaid'
'Yang, Shiyao'
'Salim, Muhammad'
'Akhtar, Muhammad Saleem'

_publ_section_title
;
 2-(3-Oxo-3,4-dihydro-2<i>H</i>-1,4-benzothiazin-4-yl)acetamide
;
_journal_coeditor_code HB5628
_journal_issue 10
_journal_name_full 'Acta Crystallographica Section E'
_journal_page_first o2567
_journal_paper_doi 10.1107/S1600536810036305
_journal_volume 66
_journal_year 2010
_chemical_formula_iupac 'C10 H10 N2 O2 S'
_chemical_formula_moiety 'C10 H10 N2 O2 S'
_chemical_formula_sum 'C10 H10 N2 O2 S'
_chemical_formula_weight 222.26
_chemical_name_systematic
;
2-(3-Oxo-3,4-dihydro-2<i>H</i>-1,4-benzothiazin-4-yl)acetamide
;
_space_group_IT_number 14
_symmetry_cell_setting monoclinic
_symmetry_space_group_name_Hall '-P 2ybc'
_symmetry_space_group_name_H-M 'P 1 21/c 1'
_atom_sites_solution_hydrogens geom
_atom_sites_solution_primary direct
_atom_sites_solution_secondary difmap
_audit_creation_method SHELXL-97
_cell_angle_alpha 90.00
_cell_angle_beta 94.798(4)
_cell_angle_gamma 90.00
_cell_formula_units_Z 4
_cell_length_a 8.0652(6)
_cell_length_b 4.8415(3)
_cell_length_c 26.1517(19)
_cell_measurement_reflns_used 2429
_cell_measurement_temperature 296(2)
_cell_measurement_theta_max 24.28
_cell_measurement_theta_min 2.53
_cell_volume 1017.58(12)
_computing_cell_refinement 'SAINT (Bruker, 2007)'
_computing_data_collection 'APEX2 (Bruker, 2007)'
_computing_data_reduction 'SAINT (Bruker, 2007)'
_computing_molecular_graphics 'ORTEPII (Johnson, 1976)'
_computing_publication_material 'SHELXL97 (Sheldrick, 2008)'
_computing_structure_refinement 'SHELXL97 (Sheldrick, 2008)'
_computing_structure_solution 'SHELXS97 (Sheldrick, 2008)'
_diffrn_ambient_temperature 296(2)
_diffrn_measured_fraction_theta_full 0.994
_diffrn_measured_fraction_theta_max 0.994
_diffrn_measurement_device_type 'Bruker Kappa APEXII CCD'
_diffrn_measurement_method '\f and \w scans'
_diffrn_radiation_monochromator graphite
_diffrn_radiation_source 'fine-focus sealed tube'
_diffrn_radiation_type MoK\a
_diffrn_radiation_wavelength 0.71073
_diffrn_reflns_av_R_equivalents 0.0392
_diffrn_reflns_av_sigmaI/netI 0.0389
_diffrn_reflns_limit_h_max 10
_diffrn_reflns_limit_h_min -10
_diffrn_reflns_limit_k_max 6
_diffrn_reflns_limit_k_min -6
_diffrn_reflns_limit_l_max 34
_diffrn_reflns_limit_l_min -34
_diffrn_reflns_number 11611
_diffrn_reflns_theta_full 28.39
_diffrn_reflns_theta_max 28.39
_diffrn_reflns_theta_min 1.56
_exptl_absorpt_coefficient_mu 0.298
_exptl_absorpt_correction_T_max 0.982
_exptl_absorpt_correction_T_min 0.921
_exptl_absorpt_correction_type multi-scan
_exptl_absorpt_process_details '(SADABS; Bruker, 2007)'
_exptl_crystal_colour colorless
_exptl_crystal_density_diffrn 1.451
_exptl_crystal_density_method 'not measured'
_exptl_crystal_description needle
_exptl_crystal_F_000 464
_exptl_crystal_size_max 0.28
_exptl_crystal_size_mid 0.09
_exptl_crystal_size_min 0.06
_refine_diff_density_max 0.244
_refine_diff_density_min -0.258
_refine_ls_extinction_method none
_refine_ls_goodness_of_fit_ref 1.021
_refine_ls_hydrogen_treatment mixed
_refine_ls_matrix_type full
_refine_ls_number_parameters 142
_refine_ls_number_reflns 2544
_refine_ls_number_restraints 0
_refine_ls_restrained_S_all 1.021
_refine_ls_R_factor_all 0.0710
_refine_ls_R_factor_gt 0.0393
_refine_ls_shift/su_max 0.000
_refine_ls_shift/su_mean 0.000
_refine_ls_structure_factor_coef Fsqd
_refine_ls_weighting_details 'calc w=1/[\s^2^(Fo^2^)+(0.0425P)^2^+0.2819P] where P=(Fo^2^+2Fc^2^)/3'
_refine_ls_weighting_scheme calc
_refine_ls_wR_factor_gt 0.0897
_refine_ls_wR_factor_ref 0.1067
_reflns_number_gt 1693
_reflns_number_total 2544
_reflns_threshold_expression I>2sigma(I)
_cod_data_source_file hb5628.cif
_cod_data_source_block I
_cod_original_sg_symbol_H-M 'P 21/c'
_cod_database_code 2227523
_cod_database_fobs_code 2227523

loop_
_symmetry_equiv_pos_as_xyz
'x, y, z'
'-x, y+1/2, -z+1/2'
'-x, -y, -z'
'x, -y-1/2, z-1/2'

loop_
_atom_site_type_symbol
_atom_site_label
_atom_site_fract_x
_atom_site_fract_y
_atom_site_fract_z
_atom_site_U_iso_or_equiv
_atom_site_adp_type
_atom_site_calc_flag
_atom_site_refinement_flags
_atom_site_occupancy
_atom_site_disorder_assembly
_atom_site_disorder_group
C C1 0.3288(2) 0.0539(4) 0.31875(7) 0.0388(4) Uani d . 1 . .
C C2 0.4502(3) -0.1224(4) 0.30259(9) 0.0529(5) Uani d . 1 . .
H H2 0.4358 -0.2023 0.2702 0.063 Uiso calc R 1 . .
C C3 0.5914(3) -0.1799(5) 0.33408(10) 0.0584(6) Uani d . 1 . .
H H3 0.6726 -0.2962 0.3228 0.070 Uiso calc R 1 . .
C C4 0.6121(3) -0.0650(5) 0.38215(9) 0.0530(6) Uani d . 1 . .
H H4 0.7083 -0.1011 0.4032 0.064 Uiso calc R 1 . .
C C5 0.4909(2) 0.1035(4) 0.39939(8) 0.0437(5) Uani d . 1 . .
H H5 0.5047 0.1759 0.4324 0.052 Uiso calc R 1 . .
C C6 0.3480(2) 0.1667(3) 0.36793(7) 0.0338(4) Uani d . 1 . .
C C7 0.0611(2) 0.3388(4) 0.36763(7) 0.0378(4) Uani d . 1 . .
C C8 0.0096(2) 0.1364(4) 0.32606(7) 0.0416(4) Uani d . 1 . .
H H8A -0.1005 0.1838 0.3108 0.050 Uiso calc R 1 . .
H H8B 0.0043 -0.0472 0.3407 0.050 Uiso calc R 1 . .
C C9 0.2668(3) 0.5317(4) 0.42842(7) 0.0419(5) Uani d . 1 . .
H H9A 0.2076 0.7047 0.4225 0.050 Uiso calc R 1 . .
H H9B 0.3851 0.5713 0.4306 0.050 Uiso calc R 1 . .
C C10 0.2227(2) 0.4090(3) 0.47892(7) 0.0364(4) Uani d . 1 . .
N N1 0.22507(19) 0.3468(3) 0.38519(6) 0.0361(4) Uani d . 1 . .
N N2 0.2048(2) 0.5907(4) 0.51556(7) 0.0455(4) Uani d . 1 . .
O O1 -0.04093(19) 0.4905(3) 0.38558(6) 0.0541(4) Uani d . 1 . .
O O2 0.2099(2) 0.1598(3) 0.48455(6) 0.0621(5) Uani d . 1 . .
S S1 0.15349(7) 0.13660(13) 0.277323(19) 0.05234(19) Uani d . 1 . .
H H1N 0.170(3) 0.539(5) 0.5448(10) 0.063 Uiso d . 1 . .
H H2N 0.200(3) 0.758(5) 0.5079(9) 0.063 Uiso d . 1 . .

loop_
_atom_site_aniso_label
_atom_site_aniso_U_11
_atom_site_aniso_U_22
_atom_site_aniso_U_33
_atom_site_aniso_U_12
_atom_site_aniso_U_13
_atom_site_aniso_U_23
C1 0.0372(11) 0.0433(10) 0.0364(10) -0.0020(8) 0.0064(8) 0.0017(8)
C2 0.0504(14) 0.0582(13) 0.0518(13) 0.0043(11) 0.0148(11) -0.0085(10)
C3 0.0427(13) 0.0595(13) 0.0757(17) 0.0117(11) 0.0204(12) 0.0056(12)
C4 0.0333(12) 0.0619(13) 0.0638(14) 0.0005(10) 0.0038(10) 0.0158(11)
C5 0.0363(11) 0.0515(11) 0.0430(11) -0.0067(9) 0.0009(9) 0.0047(9)
C6 0.0341(10) 0.0320(8) 0.0360(9) -0.0051(7) 0.0064(8) 0.0037(7)
C7 0.0421(11) 0.0369(9) 0.0354(9) 0.0030(8) 0.0097(8) 0.0096(8)
C8 0.0337(10) 0.0518(11) 0.0389(10) 0.0008(9) 0.0000(8) 0.0045(9)
C9 0.0567(13) 0.0299(9) 0.0395(10) -0.0068(9) 0.0072(9) -0.0014(8)
C10 0.0422(11) 0.0288(9) 0.0378(10) 0.0007(8) 0.0015(8) 0.0012(7)
N1 0.0407(9) 0.0342(8) 0.0339(8) -0.0020(7) 0.0052(7) -0.0014(6)
N2 0.0665(13) 0.0331(8) 0.0372(9) -0.0014(8) 0.0064(9) 0.0003(7)
O1 0.0539(10) 0.0549(8) 0.0553(9) 0.0169(7) 0.0163(8) 0.0037(7)
O2 0.1082(14) 0.0280(7) 0.0531(9) -0.0020(7) 0.0254(9) 0.0033(6)
S1 0.0471(3) 0.0784(4) 0.0311(3) 0.0047(3) 0.0010(2) -0.0017(2)

loop_
_atom_type_symbol
_atom_type_description
_atom_type_scat_dispersion_real
_atom_type_scat_dispersion_imag
_atom_type_scat_source
C C 0.0033 0.0016 'International Tables Vol C Tables 4.2.6.8 and 6.1.1.4'
H H 0.0000 0.0000 'International Tables Vol C Tables 4.2.6.8 and 6.1.1.4'
N N 0.0061 0.0033 'International Tables Vol C Tables 4.2.6.8 and 6.1.1.4'
O O 0.0106 0.0060 'International Tables Vol C Tables 4.2.6.8 and 6.1.1.4'
S S 0.1246 0.1234 'International Tables Vol C Tables 4.2.6.8 and 6.1.1.4'

loop_
_geom_angle_atom_site_label_1
_geom_angle_atom_site_label_2
_geom_angle_atom_site_label_3
_geom_angle_site_symmetry_1
_geom_angle_site_symmetry_3
_geom_angle
_geom_angle_publ_flag
C2 C1 C6 . . 119.62(19) ?
C2 C1 S1 . . 120.25(16) ?
C6 C1 S1 . . 120.14(15) ?
C3 C2 C1 . . 120.7(2) ?
C3 C2 H2 . . 119.7 ?
C1 C2 H2 . . 119.7 ?
C4 C3 C2 . . 119.8(2) ?
C4 C3 H3 . . 120.1 ?
C2 C3 H3 . . 120.1 ?
C3 C4 C5 . . 120.3(2) ?
C3 C4 H4 . . 119.8 ?
C5 C4 H4 . . 119.8 ?
C4 C5 C6 . . 120.8(2) ?
C4 C5 H5 . . 119.6 ?
C6 C5 H5 . . 119.6 ?
C5 C6 C1 . . 118.77(17) ?
C5 C6 N1 . . 120.77(17) ?
C1 C6 N1 . . 120.44(17) ?
O1 C7 N1 . . 121.15(18) ?
O1 C7 C8 . . 121.10(19) ?
N1 C7 C8 . . 117.75(16) ?
C7 C8 S1 . . 111.06(13) ?
C7 C8 H8A . . 109.4 ?
S1 C8 H8A . . 109.4 ?
C7 C8 H8B . . 109.4 ?
S1 C8 H8B . . 109.4 ?
H8A C8 H8B . . 108.0 ?
N1 C9 C10 . . 112.25(14) ?
N1 C9 H9A . . 109.2 ?
C10 C9 H9A . . 109.2 ?
N1 C9 H9B . . 109.2 ?
C10 C9 H9B . . 109.2 ?
H9A C9 H9B . . 107.9 ?
O2 C10 N2 . . 123.82(18) ?
O2 C10 C9 . . 121.34(17) ?
N2 C10 C9 . . 114.82(15) ?
C7 N1 C6 . . 123.91(15) ?
C7 N1 C9 . . 115.64(16) ?
C6 N1 C9 . . 120.03(16) ?
C10 N2 H1N . . 120.5(16) ?
C10 N2 H2N . . 118.6(16) ?
H1N N2 H2N . . 119(2) ?
C1 S1 C8 . . 95.57(9) ?

loop_
_geom_bond_atom_site_label_1
_geom_bond_atom_site_label_2
_geom_bond_site_symmetry_2
_geom_bond_distance
_geom_bond_publ_flag
C1 C2 . 1.391(3) ?
C1 C6 . 1.394(3) ?
C1 S1 . 1.754(2) ?
C2 C3 . 1.377(3) ?
C2 H2 . 0.9300 ?
C3 C4 . 1.372(3) ?
C3 H3 . 0.9300 ?
C4 C5 . 1.377(3) ?
C4 H4 . 0.9300 ?
C5 C6 . 1.393(3) ?
C5 H5 . 0.9300 ?
C6 N1 . 1.422(2) ?
C7 O1 . 1.225(2) ?
C7 N1 . 1.364(2) ?
C7 C8 . 1.496(3) ?
C8 S1 . 1.794(2) ?
C8 H8A . 0.9700 ?
C8 H8B . 0.9700 ?
C9 N1 . 1.459(2) ?
C9 C10 . 1.517(3) ?
C9 H9A . 0.9700 ?
C9 H9B . 0.9700 ?
C10 O2 . 1.221(2) ?
C10 N2 . 1.318(2) ?
N2 H1N . 0.87(3) ?
N2 H2N . 0.84(3) ?

loop_
_geom_hbond_atom_site_label_D
_geom_hbond_atom_site_label_H
_geom_hbond_atom_site_label_A
_geom_hbond_site_symmetry_A
_geom_hbond_distance_DH
_geom_hbond_distance_HA
_geom_hbond_distance_DA
_geom_hbond_angle_DHA
N2 H1N O1 3_566 0.87(3) 2.18(3) 3.026(2) 164(2)
N2 H2N O2 1_565 0.84(3) 2.04(3) 2.873(2) 174(2)
C8 H8B O1 1_545 0.97 2.57 3.532(2) 172.6

loop_
_geom_torsion_atom_site_label_1
_geom_torsion_atom_site_label_2
_geom_torsion_atom_site_label_3
_geom_torsion_atom_site_label_4
_geom_torsion_site_symmetry_1
_geom_torsion_site_symmetry_2
_geom_torsion_site_symmetry_3
_geom_torsion_site_symmetry_4
_geom_torsion
_geom_torsion_publ_flag
C6 C1 C2 C3 . . . . -2.0(3) ?
S1 C1 C2 C3 . . . . 177.41(17) ?
C1 C2 C3 C4 . . . . 0.8(3) ?
C2 C3 C4 C5 . . . . 1.2(3) ?
C3 C4 C5 C6 . . . . -1.9(3) ?
C4 C5 C6 C1 . . . . 0.6(3) ?
C4 C5 C6 N1 . . . . -178.24(17) ?
C2 C1 C6 C5 . . . . 1.3(3) ?
S1 C1 C6 C5 . . . . -178.14(14) ?
C2 C1 C6 N1 . . . . -179.83(17) ?
S1 C1 C6 N1 . . . . 0.7(2) ?
O1 C7 C8 S1 . . . . 136.66(16) ?
N1 C7 C8 S1 . . . . -43.93(19) ?
N1 C9 C10 O2 . . . . 23.3(3) ?
N1 C9 C10 N2 . . . . -158.55(18) ?
O1 C7 N1 C6 . . . . 176.58(16) ?
C8 C7 N1 C6 . . . . -2.8(2) ?
O1 C7 N1 C9 . . . . 4.0(2) ?
C8 C7 N1 C9 . . . . -175.37(15) ?
C5 C6 N1 C7 . . . . -153.56(17) ?
C1 C6 N1 C7 . . . . 27.6(2) ?
C5 C6 N1 C9 . . . . 18.7(2) ?
C1 C6 N1 C9 . . . . -160.18(16) ?
C10 C9 N1 C7 . . . . 78.0(2) ?
C10 C9 N1 C6 . . . . -94.8(2) ?
C2 C1 S1 C8 . . . . 142.29(17) ?
C6 C1 S1 C8 . . . . -38.29(16) ?
C7 C8 S1 C1 . . . . 57.82(15) ?

loop_
_cod_related_entry_id
_cod_related_entry_database
_cod_related_entry_code
1 ChemSpider 23364881
